data_7019644
loop_
_publ_author_name
'Ohara, Hisashi'
'O, Wylie W N'
'Lough, Alan J.'
'Morris, Robert H.'

_publ_section_title
;
 Effect of chelating ring size in catalytic ketone hydrogenation: facile
 synthesis of ruthenium(ii) precatalysts containing an N-heterocyclic
 carbene with a primary amine donor for ketone hydrogenation and a DFT
 study of mechanisms.
;
_journal_issue 29
_journal_name_full 'Dalton transactions (Cambridge, England : 2003)'
_journal_page_first 8797
_journal_page_last 8808
_journal_paper_doi 10.1039/c2dt30994g
_journal_volume 41
_journal_year 2012
_chemical_formula_moiety '2(C16 H25 Cl N3 Ru), F6 P, C2 H3 N, Cl'
_chemical_formula_sum 'C34 H53 Cl3 F6 N7 P Ru2'
_chemical_formula_weight 1013.29
_chemical_name_systematic
;
?
;
_space_group_IT_number 14
_symmetry_cell_setting monoclinic
_symmetry_space_group_name_Hall '-P 2ybc'
_symmetry_space_group_name_H-M 'P 1 21/c 1'
_atom_sites_solution_hydrogens geom
_atom_sites_solution_primary direct
_atom_sites_solution_secondary difmap
_audit_creation_method SHELXL-97
_cell_angle_alpha 90
_cell_angle_beta 98.4270(13)
_cell_angle_gamma 90
_cell_formula_units_Z 4
_cell_length_a 15.9637(3)
_cell_length_b 26.6595(4)
_cell_length_c 9.9118(7)
_cell_measurement_reflns_used 47538
_cell_measurement_temperature 150(1)
_cell_measurement_theta_max 27.5
_cell_measurement_theta_min 2.6
_cell_volume 4172.8(3)
_computing_cell_refinement 'Denzo-SMN (Otwinowski & Minor, 1997)'
_computing_data_collection 'Collect (Nonius B.V., 1997-2002)'
_computing_data_reduction Denzo-SMN
_computing_molecular_graphics 'PLATON (Spek, 2009)'
_computing_publication_material 'SHELXTL V6.1'
_computing_structure_refinement 'SHELXTL V6.1 (Sheldrick, 2008)'
_computing_structure_solution 'SIR-92 (Altomare et al., 1994)'
_diffrn_ambient_temperature 150(1)
_diffrn_detector_area_resol_mean 9
_diffrn_measured_fraction_theta_full 0.996
_diffrn_measured_fraction_theta_max 0.996
_diffrn_measurement_device_type 'Nonius KappaCCD'
_diffrn_measurement_method '\f scans and \w scans with \k offsets'
_diffrn_radiation_monochromator graphite
_diffrn_radiation_source 'fine-focus sealed tube'
_diffrn_radiation_type MoK\a
_diffrn_radiation_wavelength 0.71073
_diffrn_reflns_av_R_equivalents 0.0968
_diffrn_reflns_av_sigmaI/netI 0.0709
_diffrn_reflns_limit_h_max 18
_diffrn_reflns_limit_h_min -18
_diffrn_reflns_limit_k_max 31
_diffrn_reflns_limit_k_min -31
_diffrn_reflns_limit_l_max 11
_diffrn_reflns_limit_l_min -11
_diffrn_reflns_number 35004
_diffrn_reflns_theta_full 25.00
_diffrn_reflns_theta_max 25.00
_diffrn_reflns_theta_min 2.58
_exptl_absorpt_coefficient_mu 1.016
_exptl_absorpt_correction_T_max 0.929
_exptl_absorpt_correction_T_min 0.604
_exptl_absorpt_correction_type multi-scan
_exptl_absorpt_process_details
;
multi-scan from symmetry-related measurements
Sortav (Blessing 1995)
;
_exptl_crystal_colour orange
_exptl_crystal_density_diffrn 1.613
_exptl_crystal_density_method 'not measured'
_exptl_crystal_description block
_exptl_crystal_F_000 2056
_exptl_crystal_size_max 0.14
_exptl_crystal_size_mid 0.14
_exptl_crystal_size_min 0.08
_refine_diff_density_max 2.625
_refine_diff_density_min -1.437
_refine_diff_density_rms 0.133
_refine_ls_extinction_method none
_refine_ls_goodness_of_fit_ref 1.013
_refine_ls_hydrogen_treatment constr
_refine_ls_matrix_type full
_refine_ls_number_parameters 486
_refine_ls_number_reflns 7317
_refine_ls_number_restraints 0
_refine_ls_restrained_S_all 1.013
_refine_ls_R_factor_all 0.0828
_refine_ls_R_factor_gt 0.0530
_refine_ls_shift/su_max 0.001
_refine_ls_shift/su_mean 0.000
_refine_ls_structure_factor_coef Fsqd
_refine_ls_weighting_details 'calc w=1/[\s^2^(Fo^2^)+(0.0624P)^2^+17.7263P] where P=(Fo^2^+2Fc^2^)/3'
_refine_ls_weighting_scheme calc
_refine_ls_wR_factor_gt 0.1226
_refine_ls_wR_factor_ref 0.1484
_reflns_number_gt 5380
_reflns_number_total 7317
_reflns_threshold_expression I>2\s(I)
_cod_data_source_file c2dt30994g.txt
_cod_data_source_block 4_0.5Cl_0.5PF6
_cod_depositor_comments
;
The following automatic conversions were performed:

'_symmetry_cell_setting' value 'Monoclinic' changed to 'monoclinic'
according to /home/saulius/struct/CIF-dictionaries/cif_core.dic
dictionary named 'cif_core.dic' version 2.4.1 from 2010-06-29.

Automatic conversion script
Id: cif_fix_values 1891 2012-01-12 08:04:46Z andrius 
;
_cod_original_sg_symbol_H-M 'P 21/c'
_cod_database_code 7019644

loop_
_symmetry_equiv_pos_as_xyz
'x, y, z'
'-x, y+1/2, -z+1/2'
'-x, -y, -z'
'x, -y-1/2, z-1/2'

loop_
_atom_site_label
_atom_site_type_symbol
_atom_site_fract_x
_atom_site_fract_y
_atom_site_fract_z
_atom_site_U_iso_or_equiv
_atom_site_adp_type
_atom_site_occupancy
_atom_site_symmetry_multiplicity
_atom_site_calc_flag
_atom_site_refinement_flags
Ru1A Ru 0.34007(3) 0.584362(16) 0.79928(5) 0.02647(15) Uani 1 1 d .
Cl1A Cl 0.43490(10) 0.65195(5) 0.76300(16) 0.0345(4) Uani 1 1 d .
N1A N 0.2361(3) 0.67706(18) 0.8650(5) 0.0364(12) Uani 1 1 d .
N2A N 0.2805(3) 0.63406(18) 1.0449(5) 0.0344(12) Uani 1 1 d .
N3A N 0.4276(3) 0.57162(17) 0.9817(5) 0.0300(11) Uani 1 1 d .
H3AB H 0.4255 0.5379 1.0008 0.036 Uiso 1 1 calc R
H3AC H 0.4809 0.5778 0.9605 0.036 Uiso 1 1 calc R
C1A C 0.2828(4) 0.6357(2) 0.9083(6) 0.0302(14) Uani 1 1 d .
C2A C 0.2047(4) 0.6993(2) 0.9730(7) 0.0432(17) Uani 1 1 d .
H2AA H 0.1699 0.7283 0.9682 0.052 Uiso 1 1 calc R
C3A C 0.2321(4) 0.6727(2) 1.0860(7) 0.0409(16) Uani 1 1 d .
H3AA H 0.2205 0.6790 1.1758 0.049 Uiso 1 1 calc R
C4A C 0.2212(5) 0.6963(2) 0.7261(7) 0.0459(17) Uani 1 1 d .
H4AA H 0.2629 0.6818 0.6738 0.069 Uiso 1 1 calc R
H4AB H 0.2268 0.7329 0.7277 0.069 Uiso 1 1 calc R
H4AC H 0.1641 0.6870 0.6832 0.069 Uiso 1 1 calc R
C5A C 0.3303(4) 0.5986(2) 1.1368(6) 0.0335(14) Uani 1 1 d .
H5AA H 0.3061 0.5645 1.1222 0.040 Uiso 1 1 calc R
H5AB H 0.3282 0.6083 1.2327 0.040 Uiso 1 1 calc R
C6A C 0.4215(4) 0.5986(2) 1.1097(6) 0.0343(15) Uani 1 1 d .
H6AA H 0.4414 0.6335 1.1028 0.041 Uiso 1 1 calc R
H6AB H 0.4581 0.5821 1.1863 0.041 Uiso 1 1 calc R
C7A C 0.3607(4) 0.5474(2) 0.6018(6) 0.0334(14) Uani 1 1 d .
C8A C 0.2842(4) 0.5764(2) 0.5835(6) 0.0350(15) Uani 1 1 d .
H8AA H 0.2801 0.6065 0.5228 0.042 Uiso 1 1 calc R
C9A C 0.2209(4) 0.5680(2) 0.6653(6) 0.0355(15) Uani 1 1 d .
H9AA H 0.1735 0.5927 0.6612 0.043 Uiso 1 1 calc R
C10A C 0.2316(4) 0.5319(2) 0.7746(6) 0.0352(15) Uani 1 1 d .
C11A C 0.3094(4) 0.5053(2) 0.7931(6) 0.0310(14) Uani 1 1 d .
H11A H 0.3244 0.4852 0.8784 0.037 Uiso 1 1 calc R
C12A C 0.3722(4) 0.5117(2) 0.7060(6) 0.0319(14) Uani 1 1 d .
H12A H 0.4297 0.4968 0.7335 0.038 Uiso 1 1 calc R
C13A C 0.4282(4) 0.5574(2) 0.5150(7) 0.0449(17) Uani 1 1 d .
H13A H 0.4152 0.5391 0.4288 0.067 Uiso 1 1 calc R
H13B H 0.4831 0.5462 0.5631 0.067 Uiso 1 1 calc R
H13C H 0.4306 0.5934 0.4964 0.067 Uiso 1 1 calc R
C14A C 0.1665(4) 0.5208(3) 0.8662(7) 0.0454(17) Uani 1 1 d .
H14A H 0.1973 0.5176 0.9612 0.054 Uiso 1 1 calc R
C15A C 0.1000(5) 0.5622(3) 0.8679(9) 0.062(2) Uani 1 1 d .
H15A H 0.1284 0.5945 0.8884 0.094 Uiso 1 1 calc R
H15B H 0.0644 0.5546 0.9379 0.094 Uiso 1 1 calc R
H15C H 0.0646 0.5640 0.7784 0.094 Uiso 1 1 calc R
C16A C 0.1250(5) 0.4700(3) 0.8274(8) 0.058(2) Uani 1 1 d .
H16A H 0.1686 0.4439 0.8338 0.087 Uiso 1 1 calc R
H16B H 0.0951 0.4715 0.7338 0.087 Uiso 1 1 calc R
H16C H 0.0846 0.4620 0.8898 0.087 Uiso 1 1 calc R
Ru1B Ru 0.26957(3) 0.353507(18) 0.37897(5) 0.03253(16) Uani 1 1 d .
Cl1B Cl 0.30275(12) 0.26546(6) 0.38420(18) 0.0498(5) Uani 1 1 d .
N1B N 0.1043(4) 0.3142(2) 0.2111(6) 0.0494(15) Uani 1 1 d .
N2B N 0.1843(3) 0.34773(19) 0.0816(5) 0.0393(13) Uani 1 1 d .
N3B N 0.3596(3) 0.35710(18) 0.2394(5) 0.0335(12) Uani 1 1 d .
H3BB H 0.3771 0.3899 0.2368 0.040 Uiso 1 1 calc R
H3BC H 0.4061 0.3387 0.2766 0.040 Uiso 1 1 calc R
C1B C 0.1815(4) 0.3366(2) 0.2134(6) 0.0332(14) Uani 1 1 d .
C2B C 0.0605(5) 0.3130(3) 0.0799(8) 0.058(2) Uani 1 1 d .
H2BA H 0.0053 0.2998 0.0530 0.069 Uiso 1 1 calc R
C3B C 0.1105(5) 0.3338(3) -0.0020(7) 0.053(2) Uani 1 1 d .
H3BA H 0.0980 0.3381 -0.0980 0.064 Uiso 1 1 calc R
C4B C 0.0713(5) 0.2905(3) 0.3294(8) 0.060(2) Uani 1 1 d .
H4BA H 0.1180 0.2855 0.4041 0.090 Uiso 1 1 calc R
H4BB H 0.0457 0.2580 0.3015 0.090 Uiso 1 1 calc R
H4BC H 0.0285 0.3123 0.3601 0.090 Uiso 1 1 calc R
C5B C 0.2597(4) 0.3667(3) 0.0306(7) 0.0448(17) Uani 1 1 d .
H5BA H 0.2652 0.4032 0.0485 0.054 Uiso 1 1 calc R
H5BB H 0.2538 0.3615 -0.0693 0.054 Uiso 1 1 calc R
C6B C 0.3367(4) 0.3405(2) 0.0981(7) 0.0400(16) Uani 1 1 d .
H6BA H 0.3264 0.3039 0.0964 0.048 Uiso 1 1 calc R
H6BB H 0.3844 0.3472 0.0470 0.048 Uiso 1 1 calc R
C7B C 0.3243(4) 0.3636(2) 0.6010(7) 0.0411(16) Uani 1 1 d .
C8B C 0.3493(4) 0.4035(2) 0.5266(7) 0.0386(15) Uani 1 1 d .
H8BA H 0.4108 0.4063 0.5185 0.046 Uiso 1 1 calc R
C9B C 0.2916(4) 0.4318(2) 0.4355(7) 0.0363(15) Uani 1 1 d .
H9BA H 0.3136 0.4553 0.3701 0.044 Uiso 1 1 calc R
C10B C 0.2044(4) 0.4226(2) 0.4232(6) 0.0336(14) Uani 1 1 d .
C11B C 0.1767(4) 0.3826(2) 0.5025(7) 0.0411(16) Uani 1 1 d .
H11B H 0.1166 0.3709 0.4824 0.049 Uiso 1 1 calc R
C12B C 0.2358(4) 0.3530(2) 0.5861(7) 0.0436(17) Uani 1 1 d .
H12B H 0.2165 0.3209 0.6237 0.052 Uiso 1 1 calc R
C13B C 0.3872(5) 0.3308(3) 0.6889(7) 0.0529(19) Uani 1 1 d .
H13D H 0.3838 0.3372 0.7853 0.079 Uiso 1 1 calc R
H13E H 0.4445 0.3384 0.6705 0.079 Uiso 1 1 calc R
H13F H 0.3743 0.2954 0.6681 0.079 Uiso 1 1 calc R
C14B C 0.1376(4) 0.4533(2) 0.3324(7) 0.0440(17) Uani 1 1 d .
H14B H 0.0989 0.4291 0.2769 0.053 Uiso 1 1 calc R
C15B C 0.1735(6) 0.4880(4) 0.2340(9) 0.078(3) Uani 1 1 d .
H15D H 0.2104 0.4689 0.1821 0.117 Uiso 1 1 calc R
H15E H 0.2062 0.5147 0.2853 0.117 Uiso 1 1 calc R
H15F H 0.1270 0.5029 0.1711 0.117 Uiso 1 1 calc R
C16B C 0.0850(4) 0.4821(3) 0.4232(8) 0.0505(18) Uani 1 1 d .
H16D H 0.0543 0.4584 0.4735 0.076 Uiso 1 1 calc R
H16E H 0.0444 0.5037 0.3665 0.076 Uiso 1 1 calc R
H16F H 0.1225 0.5028 0.4878 0.076 Uiso 1 1 calc R
P1 P -0.05925(11) 0.34273(6) 0.64140(18) 0.0374(4) Uani 1 1 d .
F1 F -0.1592(3) 0.3484(2) 0.6116(5) 0.0813(16) Uani 1 1 d .
F2 F 0.0406(2) 0.33477(19) 0.6684(4) 0.0648(12) Uani 1 1 d .
F3 F -0.0668(3) 0.29321(16) 0.5494(5) 0.0712(13) Uani 1 1 d .
F4 F -0.0680(3) 0.30919(17) 0.7728(4) 0.0616(12) Uani 1 1 d .
F5 F -0.0517(4) 0.39035(18) 0.7334(6) 0.0953(18) Uani 1 1 d .
F6 F -0.0505(3) 0.37445(16) 0.5077(4) 0.0618(12) Uani 1 1 d .
Cl1 Cl 0.40395(10) 0.46985(5) 0.14870(17) 0.0369(4) Uani 1 1 d .
N1S N 0.3811(5) 0.6877(3) 0.3703(8) 0.079(2) Uani 1 1 d .
C1S C 0.4087(5) 0.7171(3) 0.4450(8) 0.0531(19) Uani 1 1 d .
C2S C 0.4447(5) 0.7553(2) 0.5397(8) 0.057(2) Uani 1 1 d .
H2S1 H 0.4099 0.7588 0.6129 0.085 Uiso 1 1 calc R
H2S2 H 0.4460 0.7873 0.4916 0.085 Uiso 1 1 calc R
H2S3 H 0.5024 0.7457 0.5788 0.085 Uiso 1 1 calc R

loop_
_atom_site_aniso_label
_atom_site_aniso_U_11
_atom_site_aniso_U_22
_atom_site_aniso_U_33
_atom_site_aniso_U_23
_atom_site_aniso_U_13
_atom_site_aniso_U_12
Ru1A 0.0316(3) 0.0212(2) 0.0251(3) 0.00038(19) -0.0009(2) 0.00109(19)
Cl1A 0.0407(9) 0.0260(7) 0.0367(8) 0.0023(6) 0.0051(7) -0.0029(6)
N1A 0.047(3) 0.030(3) 0.030(3) 0.002(2) 0.000(2) 0.015(2)
N2A 0.042(3) 0.029(3) 0.031(3) -0.001(2) 0.003(2) 0.001(2)
N3A 0.029(3) 0.026(2) 0.032(3) 0.000(2) -0.004(2) 0.001(2)
C1A 0.037(3) 0.018(3) 0.034(3) -0.004(2) 0.001(3) 0.000(2)
C2A 0.039(4) 0.035(3) 0.054(5) -0.010(3) 0.004(3) 0.011(3)
C3A 0.051(4) 0.036(4) 0.035(4) -0.009(3) 0.004(3) 0.009(3)
C4A 0.053(4) 0.039(4) 0.043(4) 0.003(3) -0.003(3) 0.009(3)
C5A 0.047(4) 0.030(3) 0.024(3) -0.002(3) 0.005(3) 0.004(3)
C6A 0.044(4) 0.028(3) 0.027(3) 0.001(3) -0.009(3) 0.002(3)
C7A 0.049(4) 0.024(3) 0.025(3) -0.007(3) 0.002(3) -0.005(3)
C8A 0.045(4) 0.025(3) 0.031(3) 0.002(3) -0.008(3) 0.001(3)
C9A 0.040(4) 0.035(3) 0.029(3) -0.009(3) -0.005(3) 0.001(3)
C10A 0.033(3) 0.035(3) 0.034(4) -0.007(3) -0.007(3) -0.006(3)
C11A 0.041(4) 0.026(3) 0.024(3) 0.000(2) -0.003(3) -0.008(3)
C12A 0.036(3) 0.024(3) 0.035(3) -0.010(3) 0.002(3) 0.006(2)
C13A 0.056(4) 0.038(4) 0.043(4) -0.008(3) 0.015(3) 0.000(3)
C14A 0.041(4) 0.057(4) 0.038(4) 0.000(3) 0.006(3) -0.015(3)
C15A 0.043(4) 0.079(6) 0.070(6) -0.017(5) 0.024(4) -0.012(4)
C16A 0.046(4) 0.067(5) 0.058(5) 0.021(4) -0.005(4) -0.021(4)
Ru1B 0.0390(3) 0.0284(3) 0.0289(3) -0.0012(2) 0.0007(2) -0.0007(2)
Cl1B 0.0720(12) 0.0293(8) 0.0488(11) 0.0078(7) 0.0107(9) 0.0056(8)
N1B 0.049(4) 0.052(3) 0.047(4) -0.016(3) 0.005(3) -0.017(3)
N2B 0.045(3) 0.041(3) 0.030(3) -0.001(2) -0.001(3) -0.009(2)
N3B 0.039(3) 0.029(3) 0.031(3) 0.002(2) 0.001(2) -0.004(2)
C1B 0.033(3) 0.028(3) 0.037(4) -0.005(3) -0.001(3) -0.003(3)
C2B 0.043(4) 0.077(5) 0.050(5) -0.020(4) -0.001(4) -0.012(4)
C3B 0.055(5) 0.069(5) 0.031(4) -0.014(4) -0.010(4) -0.010(4)
C4B 0.068(5) 0.066(5) 0.049(5) -0.013(4) 0.019(4) -0.037(4)
C5B 0.053(4) 0.049(4) 0.033(4) 0.001(3) 0.005(3) -0.013(3)
C6B 0.049(4) 0.035(3) 0.036(4) -0.007(3) 0.007(3) -0.005(3)
C7B 0.049(4) 0.044(4) 0.029(4) -0.003(3) -0.001(3) -0.009(3)
C8B 0.036(4) 0.042(4) 0.039(4) -0.004(3) 0.009(3) -0.007(3)
C9B 0.045(4) 0.025(3) 0.040(4) -0.005(3) 0.009(3) -0.007(3)
C10B 0.044(4) 0.027(3) 0.032(3) -0.010(3) 0.014(3) 0.003(3)
C11B 0.039(4) 0.051(4) 0.035(4) -0.005(3) 0.008(3) -0.007(3)
C12B 0.056(4) 0.044(4) 0.032(4) 0.002(3) 0.008(3) -0.010(3)
C13B 0.058(5) 0.059(5) 0.037(4) 0.011(3) -0.010(3) -0.005(4)
C14B 0.042(4) 0.044(4) 0.046(4) -0.007(3) 0.004(3) 0.006(3)
C15B 0.077(6) 0.087(6) 0.076(6) 0.040(5) 0.032(5) 0.040(5)
C16B 0.042(4) 0.054(4) 0.054(5) -0.012(4) 0.002(3) 0.010(3)
P1 0.0368(9) 0.0382(9) 0.0357(10) 0.0052(7) 0.0002(8) 0.0018(7)
F1 0.040(2) 0.132(5) 0.071(3) 0.033(3) 0.004(2) 0.024(3)
F2 0.035(2) 0.103(4) 0.053(3) 0.024(2) -0.002(2) -0.006(2)
F3 0.091(3) 0.054(3) 0.071(3) -0.015(2) 0.018(3) -0.016(2)
F4 0.054(3) 0.084(3) 0.050(3) 0.031(2) 0.016(2) 0.018(2)
F5 0.151(5) 0.057(3) 0.077(4) -0.023(3) 0.014(4) 0.004(3)
F6 0.065(3) 0.064(3) 0.055(3) 0.030(2) 0.002(2) -0.002(2)
Cl1 0.0374(8) 0.0276(7) 0.0459(9) 0.0087(7) 0.0066(7) 0.0017(6)
N1S 0.110(6) 0.062(5) 0.058(5) -0.011(4) -0.011(4) -0.006(4)
C1S 0.070(5) 0.038(4) 0.048(5) 0.003(4) 0.000(4) 0.006(4)
C2S 0.089(6) 0.035(4) 0.045(4) 0.001(3) 0.003(4) -0.005(4)

loop_
_atom_type_symbol
_atom_type_description
_atom_type_scat_dispersion_real
_atom_type_scat_dispersion_imag
_atom_type_scat_source
C C 0.0033 0.0016 'International Tables Vol C Tables 4.2.6.8 and 6.1.1.4'
H H 0.0000 0.0000 'International Tables Vol C Tables 4.2.6.8 and 6.1.1.4'
N N 0.0061 0.0033 'International Tables Vol C Tables 4.2.6.8 and 6.1.1.4'
Cl Cl 0.1484 0.1585 'International Tables Vol C Tables 4.2.6.8 and 6.1.1.4'
P P 0.1023 0.0942 'International Tables Vol C Tables 4.2.6.8 and 6.1.1.4'
F F 0.0171 0.0103 'International Tables Vol C Tables 4.2.6.8 and 6.1.1.4'
Ru Ru -1.2594 0.8363 'International Tables Vol C Tables 4.2.6.8 and 6.1.1.4'

loop_
_geom_angle_atom_site_label_1
_geom_angle_atom_site_label_2
_geom_angle_atom_site_label_3
_geom_angle
C1A Ru1A N3A 87.0(2)
C1A Ru1A C11A 123.5(2)
N3A Ru1A C11A 89.2(2)
C1A Ru1A C9A 92.2(2)
N3A Ru1A C9A 151.3(2)
C11A Ru1A C9A 67.5(2)
C1A Ru1A C8A 115.4(2)
N3A Ru1A C8A 157.6(2)
C11A Ru1A C8A 79.7(2)
C9A Ru1A C8A 37.2(2)
C1A Ru1A C10A 94.5(2)
N3A Ru1A C10A 113.4(2)
C11A Ru1A C10A 37.8(2)
C9A Ru1A C10A 38.1(2)
C8A Ru1A C10A 68.4(2)
C1A Ru1A C12A 161.2(2)
N3A Ru1A C12A 92.9(2)
C11A Ru1A C12A 37.7(2)
C9A Ru1A C12A 79.0(2)
C8A Ru1A C12A 66.5(2)
C10A Ru1A C12A 68.3(2)
C1A Ru1A C7A 152.3(2)
N3A Ru1A C7A 120.1(2)
C11A Ru1A C7A 67.1(2)
C9A Ru1A C7A 67.3(2)
C8A Ru1A C7A 37.5(2)
C10A Ru1A C7A 80.8(2)
C12A Ru1A C7A 36.2(2)
C1A Ru1A Cl1A 85.28(17)
N3A Ru1A Cl1A 84.16(14)
C11A Ru1A Cl1A 150.16(17)
C9A Ru1A Cl1A 124.36(17)
C8A Ru1A Cl1A 95.79(17)
C10A Ru1A Cl1A 162.47(16)
C12A Ru1A Cl1A 113.45(17)
C7A Ru1A Cl1A 91.27(16)
C1A N1A C2A 110.3(5)
C1A N1A C4A 125.9(5)
C2A N1A C4A 123.7(5)
C1A N2A C3A 111.5(5)
C1A N2A C5A 123.3(5)
C3A N2A C5A 124.9(5)
C6A N3A Ru1A 122.1(3)
N2A C1A N1A 104.2(5)
N2A C1A Ru1A 125.8(4)
N1A C1A Ru1A 129.9(4)
C3A C2A N1A 108.0(5)
C2A C3A N2A 105.9(6)
N2A C5A C6A 109.7(5)
N3A C6A C5A 109.8(5)
C12A C7A C8A 118.6(6)
C12A C7A C13A 121.2(6)
C8A C7A C13A 120.1(6)
C12A C7A Ru1A 71.2(3)
C8A C7A Ru1A 69.2(3)
C13A C7A Ru1A 129.0(4)
C9A C8A C7A 120.8(6)
C9A C8A Ru1A 71.2(3)
C7A C8A Ru1A 73.3(3)
C8A C9A C10A 121.7(6)
C8A C9A Ru1A 71.6(3)
C10A C9A Ru1A 71.4(3)
C11A C10A C9A 115.9(6)
C11A C10A C14A 119.5(6)
C9A C10A C14A 124.7(6)
C11A C10A Ru1A 69.2(3)
C9A C10A Ru1A 70.5(3)
C14A C10A Ru1A 131.0(4)
C10A C11A C12A 122.9(5)
C10A C11A Ru1A 72.9(3)
C12A C11A Ru1A 74.1(3)
C7A C12A C11A 120.1(5)
C7A C12A Ru1A 72.7(3)
C11A C12A Ru1A 68.2(3)
C10A C14A C16A 109.5(6)
C10A C14A C15A 113.9(6)
C16A C14A C15A 111.4(6)
C1B Ru1B N3B 86.5(2)
C1B Ru1B C9B 118.9(2)
N3B Ru1B C9B 91.4(2)
C1B Ru1B C10B 93.2(2)
N3B Ru1B C10B 118.4(2)
C9B Ru1B C10B 37.4(2)
C1B Ru1B C11B 94.8(2)
N3B Ru1B C11B 156.5(2)
C9B Ru1B C11B 67.4(2)
C10B Ru1B C11B 38.1(2)
C1B Ru1B C12B 120.9(3)
N3B Ru1B C12B 152.2(2)
C9B Ru1B C12B 79.5(2)
C10B Ru1B C12B 68.2(2)
C11B Ru1B C12B 37.2(2)
C1B Ru1B C8B 156.1(2)
N3B Ru1B C8B 91.4(2)
C9B Ru1B C8B 37.3(2)
C10B Ru1B C8B 67.0(2)
C11B Ru1B C8B 78.0(2)
C12B Ru1B C8B 65.5(2)
C1B Ru1B C7B 158.0(3)
N3B Ru1B C7B 115.1(2)
C9B Ru1B C7B 67.1(2)
C10B Ru1B C7B 80.3(2)
C11B Ru1B C7B 67.2(2)
C12B Ru1B C7B 37.3(2)
C8B Ru1B C7B 35.9(2)
C1B Ru1B Cl1B 85.70(17)
N3B Ru1B Cl1B 83.73(14)
C9B Ru1B Cl1B 154.64(18)
C10B Ru1B Cl1B 157.76(17)
C11B Ru1B Cl1B 119.76(18)
C12B Ru1B Cl1B 93.31(18)
C8B Ru1B Cl1B 117.72(17)
C7B Ru1B Cl1B 92.45(17)
C1B N1B C2B 110.9(6)
C1B N1B C4B 126.3(6)
C2B N1B C4B 122.7(6)
C1B N2B C3B 112.0(6)
C1B N2B C5B 123.9(5)
C3B N2B C5B 123.7(6)
C6B N3B Ru1B 120.5(4)
N2B C1B N1B 103.7(5)
N2B C1B Ru1B 127.8(4)
N1B C1B Ru1B 128.4(5)
C3B C2B N1B 107.2(6)
C2B C3B N2B 106.1(6)
N2B C5B C6B 110.5(5)
N3B C6B C5B 111.3(5)
C8B C7B C12B 117.1(6)
C8B C7B C13B 122.1(6)
C12B C7B C13B 120.7(6)
C8B C7B Ru1B 71.0(4)
C12B C7B Ru1B 68.9(4)
C13B C7B Ru1B 128.5(5)
C7B C8B C9B 122.6(6)
C7B C8B Ru1B 73.1(4)
C9B C8B Ru1B 69.2(3)
C10B C9B C8B 120.5(6)
C10B C9B Ru1B 71.8(3)
C8B C9B Ru1B 73.5(3)
C9B C10B C11B 117.8(6)
C9B C10B C14B 123.8(6)
C11B C10B C14B 118.4(6)
C9B C10B Ru1B 70.7(3)
C11B C10B Ru1B 71.2(4)
C14B C10B Ru1B 130.0(4)
C12B C11B C10B 120.5(6)
C12B C11B Ru1B 71.4(4)
C10B C11B Ru1B 70.7(4)
C11B C12B C7B 121.4(6)
C11B C12B Ru1B 71.4(4)
C7B C12B Ru1B 73.8(4)
C15B C14B C16B 111.3(6)
C15B C14B C10B 114.1(6)
C16B C14B C10B 108.6(6)
F5 P1 F1 91.2(3)
F5 P1 F2 91.2(3)
F1 P1 F2 177.5(3)
F5 P1 F6 92.6(3)
F1 P1 F6 90.2(2)
F2 P1 F6 90.1(2)
F5 P1 F3 179.0(3)
F1 P1 F3 89.0(3)
F2 P1 F3 88.6(3)
F6 P1 F3 88.4(3)
F5 P1 F4 89.3(3)
F1 P1 F4 90.0(2)
F2 P1 F4 89.6(2)
F6 P1 F4 178.1(3)
F3 P1 F4 89.7(3)
N1S C1S C2S 179.2(10)

loop_
_geom_bond_atom_site_label_1
_geom_bond_atom_site_label_2
_geom_bond_distance
Ru1A C1A 2.041(6)
Ru1A N3A 2.144(4)
Ru1A C11A 2.162(5)
Ru1A C9A 2.199(6)
Ru1A C8A 2.204(6)
Ru1A C10A 2.211(6)
Ru1A C12A 2.239(5)
Ru1A C7A 2.258(6)
Ru1A Cl1A 2.4140(15)
N1A C1A 1.365(7)
N1A C2A 1.380(8)
N1A C4A 1.456(8)
N2A C1A 1.361(8)
N2A C3A 1.384(8)
N2A C5A 1.464(7)
N3A C6A 1.474(8)
C2A C3A 1.344(9)
C5A C6A 1.520(9)
C7A C12A 1.397(8)
C7A C8A 1.435(9)
C7A C13A 1.498(9)
C8A C9A 1.403(9)
C9A C10A 1.440(9)
C10A C11A 1.419(8)
C10A C14A 1.507(9)
C11A C12A 1.425(9)
C14A C16A 1.532(10)
C14A C15A 1.534(10)
Ru1B C1B 2.048(6)
Ru1B N3B 2.139(5)
Ru1B C9B 2.177(6)
Ru1B C10B 2.191(6)
Ru1B C11B 2.197(7)
Ru1B C12B 2.198(7)
Ru1B C8B 2.234(6)
Ru1B C7B 2.261(6)
Ru1B Cl1B 2.4051(16)
N1B C1B 1.367(8)
N1B C2B 1.383(9)
N1B C4B 1.495(9)
N2B C1B 1.347(8)
N2B C3B 1.388(8)
N2B C5B 1.463(8)
N3B C6B 1.464(8)
C2B C3B 1.340(11)
C5B C6B 1.486(9)
C7B C8B 1.385(9)
C7B C12B 1.427(9)
C7B C13B 1.510(9)
C8B C9B 1.411(9)
C9B C10B 1.402(9)
C10B C11B 1.433(9)
C10B C14B 1.528(9)
C11B C12B 1.402(9)
C14B C15B 1.518(11)
C14B C16B 1.525(9)
P1 F5 1.557(5)
P1 F1 1.587(5)
P1 F2 1.592(4)
P1 F6 1.595(4)
P1 F3 1.599(5)
P1 F4 1.602(4)
N1S C1S 1.123(9)
C1S C2S 1.446(10)

loop_
_geom_hbond_atom_site_label_D
_geom_hbond_atom_site_label_H
_geom_hbond_atom_site_label_A
_geom_hbond_distance_DH
_geom_hbond_distance_HA
_geom_hbond_distance_DA
_geom_hbond_angle_DHA
_geom_hbond_site_symmetry_A
N3A H3AB Cl1 0.92 2.39 3.230(5) 151.8 1_556
N3A H3AC Cl1 0.92 2.60 3.337(5) 137.8 3_666
N3B H3BB Cl1 0.92 2.37 3.245(5) 159.9 .
N3B H3BC Cl1A 0.92 2.64 3.292(5) 128.8 3_666
